data_7006819
loop_
_publ_author_name
'Han, Huayun'
'Song, Yinglin'
'Hou, Hongwei'
'Fan, Yaoting'
'Zhu, Yu'

_publ_section_title
;
 A series of metal-organic polymers assembled from MCl2 (M = Zn, Cd,
 Co, Cu): structures, third-order nonlinear optical and fluorescent
 properties.
;
_journal_issue 16
_journal_name_full 'Dalton transactions (Cambridge, England : 2003)'
_journal_page_first 1972
_journal_page_last 1980
_journal_paper_doi 10.1039/b514431k
_journal_year 2006
_chemical_formula_sum 'C28 H32 Cl2 Cu F4 N12 O4'
_chemical_formula_weight 811.10
_chemical_name_systematic
;
?
;
_space_group_IT_number 15
_symmetry_cell_setting monoclinic
_symmetry_space_group_name_Hall '-C 2yc'
_symmetry_space_group_name_H-M 'C 1 2/c 1'
_atom_sites_solution_hydrogens geom
_atom_sites_solution_primary direct
_atom_sites_solution_secondary difmap
_audit_creation_method SHELXL-97
_cell_angle_alpha 90.00
_cell_angle_beta 121.91(3)
_cell_angle_gamma 90.00
_cell_formula_units_Z 4
_cell_length_a 22.782(5)
_cell_length_b 9.3699(19)
_cell_length_c 19.862(4)
_cell_measurement_reflns_used 320
_cell_measurement_temperature 291(2)
_cell_measurement_theta_max 25.1
_cell_measurement_theta_min 2
_cell_volume 3599.1(17)
_computing_cell_refinement raxis
_computing_data_collection raxis
_computing_data_reduction raxis
_computing_molecular_graphics texsan
_computing_publication_material texsan
_computing_structure_refinement 'SHELXL-97 (Sheldrick, 1997)'
_computing_structure_solution 'SHELXS-97 (Sheldrick, 1990)'
_diffrn_ambient_temperature 291(2)
_diffrn_measured_fraction_theta_full 0.836
_diffrn_measured_fraction_theta_max 0.836
_diffrn_measurement_device_type R-AXIS-IV
_diffrn_measurement_method 'Oscillation frames'
_diffrn_radiation_monochromator graphite
_diffrn_radiation_source 'fine-focus sealed tube'
_diffrn_radiation_type MoK\a
_diffrn_radiation_wavelength 0.71073
_diffrn_reflns_av_R_equivalents 0.0589
_diffrn_reflns_av_sigmaI/netI 0.1125
_diffrn_reflns_limit_h_max 10
_diffrn_reflns_limit_h_min -26
_diffrn_reflns_limit_k_max 11
_diffrn_reflns_limit_k_min -10
_diffrn_reflns_limit_l_max 23
_diffrn_reflns_limit_l_min -20
_diffrn_reflns_number 4375
_diffrn_reflns_theta_full 25.00
_diffrn_reflns_theta_max 25.00
_diffrn_reflns_theta_min 2.11
_exptl_absorpt_coefficient_mu 0.828
_exptl_absorpt_correction_T_max 0.8519
_exptl_absorpt_correction_T_min 0.8324
_exptl_absorpt_correction_type multi-scan
_exptl_absorpt_process_details
;
R-AXIS Data Processing Software Version4.0(OCT 21.1996)
;
_exptl_crystal_colour blue
_exptl_crystal_density_diffrn 1.497
_exptl_crystal_density_method 'not measured'
_exptl_crystal_description Prismatic
_exptl_crystal_F_000 1660
_exptl_crystal_size_max 0.23
_exptl_crystal_size_mid 0.20
_exptl_crystal_size_min 0.20
_refine_diff_density_max 0.521
_refine_diff_density_min -0.418
_refine_diff_density_rms 0.112
_refine_ls_extinction_coef 0.0032(3)
_refine_ls_extinction_expression Fc^*^=kFc[1+0.001xFc^2^\l^3^/sin(2\q)]^-1/4^
_refine_ls_extinction_method SHELXL
_refine_ls_goodness_of_fit_ref 1.009
_refine_ls_hydrogen_treatment mixed
_refine_ls_matrix_type full
_refine_ls_number_parameters 239
_refine_ls_number_reflns 2643
_refine_ls_number_restraints 1
_refine_ls_restrained_S_all 1.011
_refine_ls_R_factor_all 0.0980
_refine_ls_R_factor_gt 0.0519
_refine_ls_shift/su_max 0.000
_refine_ls_shift/su_mean 0.000
_refine_ls_structure_factor_coef Fsqd
_refine_ls_weighting_details 'calc w=1/[\s^2^(Fo^2^)+(0.0491P)^2^+0.0000P] where P=(Fo^2^+2Fc^2^)/3'
_refine_ls_weighting_scheme calc
_refine_ls_wR_factor_gt 0.1117
_refine_ls_wR_factor_ref 0.1204
_reflns_number_gt 1811
_reflns_number_total 2643
_reflns_threshold_expression >2sigma(I)
_cod_data_source_file b514431k.txt
_cod_data_source_block polymer_4
_cod_depositor_comments
;
The following automatic conversions were performed:
'_symmetry_cell_setting' value 'Monoclinic' changed to 'monoclinic'
according to '/home/saulius/struct/CIF-dictionaries/cif_core.dic'
dictionary named 'cif_core.dic' version 2.4.1 from
2010-06-29.

'_exptl_absorpt_correction_type' value 'Multi-scan' changed
to 'multi-scan' according to
'/home/saulius/struct/CIF-dictionaries/cif_core.dic' dictionary named
'cif_core.dic' version 2.4.1 from 2010-06-29.

Automatic conversion script
Id: cif_fix_enum 1527 2010-12-29 10:47:43Z saulius 
;
_cod_original_cell_volume 3599.0(13)
_cod_original_sg_symbol_H-M C2/c
_cod_database_code 7006819

loop_
_symmetry_equiv_pos_as_xyz
'x, y, z'
'-x, y, -z+1/2'
'x+1/2, y+1/2, z'
'-x+1/2, y+1/2, -z+1/2'
'-x, -y, -z'
'x, -y, z-1/2'
'-x+1/2, -y+1/2, -z'
'x+1/2, -y+1/2, z-1/2'

loop_
_atom_site_label
_atom_site_type_symbol
_atom_site_fract_x
_atom_site_fract_y
_atom_site_fract_z
_atom_site_U_iso_or_equiv
_atom_site_adp_type
_atom_site_occupancy
_atom_site_symmetry_multiplicity
_atom_site_calc_flag
_atom_site_refinement_flags
_atom_site_disorder_assembly
_atom_site_disorder_group
Cu1 Cu 0.7500 0.7500 0.0000 0.0352(3) Uani 1 2 d S . .
Cl1 Cl 0.81831(7) 0.99802(13) 0.00059(8) 0.0455(4) Uani 1 1 d . . .
O1 O 0.71447(17) 1.2198(4) 0.1964(2) 0.0435(9) Uani 1 1 d . . .
O2 O 0.7891(3) 1.3274(6) 0.1383(3) 0.0969(17) Uani 1 1 d D . .
H2 H 0.7639 1.3724 0.0975 0.145 Uiso 1 1 calc RD . .
F1 F 0.49724(15) 1.2870(3) 0.0666(2) 0.0667(10) Uani 1 1 d . . .
F2 F 0.52998(19) 1.7669(3) 0.1395(2) 0.0797(11) Uani 1 1 d . . .
N1 N 0.6937(2) 0.8678(4) 0.0323(2) 0.0346(10) Uani 1 1 d . . .
N2 N 0.6084(2) 0.9225(5) 0.0523(3) 0.0490(12) Uani 1 1 d . . .
N3 N 0.6428(2) 1.0424(4) 0.0532(2) 0.0349(10) Uani 1 1 d . . .
N4 N 0.6299(2) 1.1612(4) 0.2602(2) 0.0362(10) Uani 1 1 d . . .
N5 N 0.5772(2) 1.2139(5) 0.2659(3) 0.0584(14) Uani 1 1 d . . .
N6 N 0.6775(2) 1.2203(4) 0.3836(2) 0.0347(10) Uani 1 1 d . . .
C1 C 0.6925(3) 1.0066(6) 0.0413(3) 0.0384(12) Uani 1 1 d . . .
H1B H 0.7227 1.0709 0.0396 0.046 Uiso 1 1 calc R . .
C2 C 0.6407(3) 0.8211(6) 0.0389(3) 0.0424(14) Uani 1 1 d . . .
H2B H 0.6283 0.7254 0.0344 0.051 Uiso 1 1 calc R . .
C3 C 0.6186(3) 1.1831(5) 0.0601(3) 0.0374(13) Uani 1 1 d . . .
H3A H 0.5685 1.1856 0.0273 0.045 Uiso 1 1 calc R . .
H3B H 0.6364 1.2546 0.0401 0.045 Uiso 1 1 calc R . .
C4 C 0.6415(2) 1.2217(5) 0.1467(3) 0.0326(12) Uani 1 1 d . . .
C5 C 0.6167(3) 1.1116(5) 0.1828(3) 0.0396(13) Uani 1 1 d . . .
H5B H 0.5675 1.0952 0.1470 0.048 Uiso 1 1 calc R . .
H5C H 0.6406 1.0220 0.1898 0.048 Uiso 1 1 calc R . .
C6 C 0.6883(3) 1.1670(5) 0.3302(3) 0.0372(12) Uani 1 1 d . . .
H6B H 0.7311 1.1372 0.3400 0.045 Uiso 1 1 calc R . .
C7 C 0.6088(3) 1.2481(6) 0.3417(3) 0.0544(15) Uani 1 1 d . . .
H7A H 0.5858 1.2879 0.3644 0.065 Uiso 1 1 calc R . .
C8 C 0.6116(2) 1.3710(5) 0.1440(3) 0.0316(12) Uani 1 1 d . . .
C9 C 0.5421(3) 1.3966(5) 0.1053(3) 0.0394(13) Uani 1 1 d . . .
C10 C 0.5121(3) 1.5274(6) 0.1020(3) 0.0501(15) Uani 1 1 d . . .
H10A H 0.4644 1.5393 0.0749 0.060 Uiso 1 1 calc R . .
C11 C 0.5565(3) 1.6374(6) 0.1409(3) 0.0497(15) Uani 1 1 d . . .
C12 C 0.6270(3) 1.6207(6) 0.1811(3) 0.0516(16) Uani 1 1 d . . .
H12A H 0.6561 1.6979 0.2065 0.062 Uiso 1 1 calc R . .
C13 C 0.6541(3) 1.4876(6) 0.1834(3) 0.0431(13) Uani 1 1 d . . .
H13A H 0.7019 1.4756 0.2119 0.052 Uiso 1 1 calc R . .
C14 C 0.8551(4) 1.3039(7) 0.1464(4) 0.086(2) Uani 1 1 d . . .
H14A H 0.8738 1.3936 0.1431 0.129 Uiso 1 1 calc R . .
H14B H 0.8492 1.2422 0.1046 0.129 Uiso 1 1 calc R . .
H14C H 0.8863 1.2603 0.1968 0.129 Uiso 1 1 calc R . .
H1E H 0.737(3) 1.263(6) 0.174(4) 0.09(2) Uiso 1 1 d . . .

loop_
_atom_site_aniso_label
_atom_site_aniso_U_11
_atom_site_aniso_U_22
_atom_site_aniso_U_33
_atom_site_aniso_U_23
_atom_site_aniso_U_13
_atom_site_aniso_U_12
Cu1 0.0385(5) 0.0437(5) 0.0255(5) -0.0007(4) 0.0185(4) 0.0071(4)
Cl1 0.0459(8) 0.0450(8) 0.0504(8) -0.0016(7) 0.0288(7) -0.0032(7)
O1 0.033(2) 0.058(2) 0.038(2) 0.0019(17) 0.0179(19) 0.0067(17)
O2 0.069(3) 0.112(4) 0.107(4) 0.059(3) 0.045(3) 0.012(3)
F1 0.0349(18) 0.059(2) 0.083(2) -0.0246(18) 0.0152(18) -0.0083(15)
F2 0.085(3) 0.046(2) 0.094(3) -0.0061(18) 0.038(2) 0.0163(18)
N1 0.034(3) 0.038(3) 0.033(2) -0.0033(19) 0.018(2) 0.0006(19)
N2 0.046(3) 0.050(3) 0.062(3) -0.015(2) 0.036(3) -0.009(2)
N3 0.039(3) 0.037(2) 0.032(2) -0.0052(18) 0.021(2) -0.002(2)
N4 0.036(3) 0.043(3) 0.028(3) -0.0011(19) 0.016(2) 0.000(2)
N5 0.033(3) 0.107(4) 0.035(3) -0.007(3) 0.017(2) 0.009(3)
N6 0.043(3) 0.043(3) 0.026(2) -0.0012(19) 0.023(2) 0.001(2)
C1 0.044(3) 0.042(3) 0.039(3) 0.001(3) 0.029(3) 0.002(3)
C2 0.045(3) 0.037(3) 0.049(3) -0.010(2) 0.027(3) -0.002(3)
C3 0.043(3) 0.035(3) 0.031(3) 0.004(2) 0.018(3) 0.011(2)
C4 0.031(3) 0.035(3) 0.029(3) -0.006(2) 0.014(2) 0.001(2)
C5 0.051(3) 0.039(3) 0.030(3) -0.006(2) 0.022(3) -0.004(3)
C6 0.031(3) 0.042(3) 0.037(3) 0.002(2) 0.017(3) 0.004(2)
C7 0.041(3) 0.087(4) 0.038(3) -0.003(3) 0.022(3) 0.011(3)
C8 0.033(3) 0.037(3) 0.026(3) -0.003(2) 0.016(2) -0.001(2)
C9 0.033(3) 0.044(3) 0.036(3) -0.014(2) 0.015(3) -0.007(3)
C10 0.040(3) 0.053(4) 0.047(4) 0.001(3) 0.016(3) 0.008(3)
C11 0.058(4) 0.038(3) 0.048(4) -0.002(3) 0.024(3) 0.008(3)
C12 0.055(4) 0.040(4) 0.052(4) -0.013(3) 0.023(3) -0.013(3)
C13 0.036(3) 0.053(3) 0.038(3) -0.006(3) 0.018(3) -0.007(3)
C14 0.100(6) 0.081(5) 0.073(5) 0.010(4) 0.043(5) 0.003(4)

loop_
_atom_type_symbol
_atom_type_description
_atom_type_scat_dispersion_real
_atom_type_scat_dispersion_imag
_atom_type_scat_source
C C 0.0033 0.0016 'International Tables Vol C Tables 4.2.6.8 and 6.1.1.4'
H H 0.0000 0.0000 'International Tables Vol C Tables 4.2.6.8 and 6.1.1.4'
N N 0.0061 0.0033 'International Tables Vol C Tables 4.2.6.8 and 6.1.1.4'
O O 0.0106 0.0060 'International Tables Vol C Tables 4.2.6.8 and 6.1.1.4'
F F 0.0171 0.0103 'International Tables Vol C Tables 4.2.6.8 and 6.1.1.4'
Cl Cl 0.1484 0.1585 'International Tables Vol C Tables 4.2.6.8 and 6.1.1.4'
Cu Cu 0.3201 1.2651 'International Tables Vol C Tables 4.2.6.8 and 6.1.1.4'

loop_
_geom_angle_atom_site_label_1
_geom_angle_atom_site_label_2
_geom_angle_atom_site_label_3
_geom_angle
_geom_angle_site_symmetry_1
_geom_angle_site_symmetry_3
_geom_angle_publ_flag
N6 Cu1 N6 180.0(2) 4_645 6_575 ?
N6 Cu1 N1 89.13(15) 4_645 . ?
N6 Cu1 N1 90.87(15) 6_575 . ?
N6 Cu1 N1 90.87(15) 4_645 7_665 ?
N6 Cu1 N1 89.13(15) 6_575 7_665 ?
N1 Cu1 N1 180.00(18) . 7_665 ?
C4 O1 H1E 113(4) . . ?
C14 O2 H2 109.5 . . ?
C1 N1 C2 102.8(4) . . ?
C1 N1 Cu1 129.9(4) . . ?
C2 N1 Cu1 126.7(3) . . ?
C2 N2 N3 102.8(4) . . ?
C1 N3 N2 109.3(4) . . ?
C1 N3 C3 130.4(4) . . ?
N2 N3 C3 120.2(4) . . ?
C6 N4 N5 109.9(4) . . ?
C6 N4 C5 130.1(4) . . ?
N5 N4 C5 119.9(4) . . ?
C7 N5 N4 102.1(4) . . ?
C6 N6 C7 103.0(4) . . ?
C6 N6 Cu1 126.0(3) . 4_655 ?
C7 N6 Cu1 131.0(3) . 4_655 ?
N1 C1 N3 111.0(4) . . ?
N1 C1 H1B 124.5 . . ?
N3 C1 H1B 124.5 . . ?
N2 C2 N1 114.2(5) . . ?
N2 C2 H2B 122.9 . . ?
N1 C2 H2B 122.9 . . ?
N3 C3 C4 113.0(4) . . ?
N3 C3 H3A 109.0 . . ?
C4 C3 H3A 109.0 . . ?
N3 C3 H3B 109.0 . . ?
C4 C3 H3B 109.0 . . ?
H3A C3 H3B 107.8 . . ?
O1 C4 C5 104.7(4) . . ?
O1 C4 C8 111.7(3) . . ?
C5 C4 C8 111.3(4) . . ?
O1 C4 C3 110.6(4) . . ?
C5 C4 C3 111.8(4) . . ?
C8 C4 C3 106.8(4) . . ?
N4 C5 C4 110.7(4) . . ?
N4 C5 H5B 109.5 . . ?
C4 C5 H5B 109.5 . . ?
N4 C5 H5C 109.5 . . ?
C4 C5 H5C 109.5 . . ?
H5B C5 H5C 108.1 . . ?
N6 C6 N4 110.6(4) . . ?
N6 C6 H6B 124.7 . . ?
N4 C6 H6B 124.7 . . ?
N5 C7 N6 114.3(5) . . ?
N5 C7 H7A 122.8 . . ?
N6 C7 H7A 122.8 . . ?
C9 C8 C13 115.7(5) . . ?
C9 C8 C4 122.4(4) . . ?
C13 C8 C4 121.9(4) . . ?
F1 C9 C8 119.0(4) . . ?
F1 C9 C10 115.8(4) . . ?
C8 C9 C10 125.2(5) . . ?
C11 C10 C9 116.3(5) . . ?
C11 C10 H10A 121.9 . . ?
C9 C10 H10A 121.9 . . ?
F2 C11 C10 118.6(5) . . ?
F2 C11 C12 119.2(5) . . ?
C10 C11 C12 122.2(5) . . ?
C11 C12 C13 119.2(5) . . ?
C11 C12 H12A 120.4 . . ?
C13 C12 H12A 120.4 . . ?
C12 C13 C8 121.5(5) . . ?
C12 C13 H13A 119.2 . . ?
C8 C13 H13A 119.2 . . ?
O2 C14 H14A 109.5 . . ?
O2 C14 H14B 109.5 . . ?
H14A C14 H14B 109.5 . . ?
O2 C14 H14C 109.5 . . ?
H14A C14 H14C 109.5 . . ?
H14B C14 H14C 109.5 . . ?

loop_
_geom_bond_atom_site_label_1
_geom_bond_atom_site_label_2
_geom_bond_distance
_geom_bond_site_symmetry_2
_geom_bond_publ_flag
Cu1 N6 2.028(4) 4_645 ?
Cu1 N6 2.028(4) 6_575 ?
Cu1 N1 2.036(4) . ?
Cu1 N1 2.036(4) 7_665 ?
O1 C4 1.416(6) . ?
O1 H1E 0.94(6) . ?
O2 C14 1.442(7) . ?
O2 H2 0.8200 . ?
F1 C9 1.363(5) . ?
F2 C11 1.349(6) . ?
N1 C1 1.316(6) . ?
N1 C2 1.355(6) . ?
N2 C2 1.312(6) . ?
N2 N3 1.363(5) . ?
N3 C1 1.317(6) . ?
N3 C3 1.463(6) . ?
N4 C6 1.323(6) . ?
N4 N5 1.356(5) . ?
N4 C5 1.478(6) . ?
N5 C7 1.320(6) . ?
N6 C6 1.309(6) . ?
N6 C7 1.353(6) . ?
N6 Cu1 2.028(4) 4_655 ?
C1 H1B 0.9300 . ?
C2 H2B 0.9300 . ?
C3 C4 1.554(6) . ?
C3 H3A 0.9700 . ?
C3 H3B 0.9700 . ?
C4 C5 1.525(6) . ?
C4 C8 1.544(6) . ?
C5 H5B 0.9700 . ?
C5 H5C 0.9700 . ?
C6 H6B 0.9300 . ?
C7 H7A 0.9300 . ?
C8 C9 1.367(6) . ?
C8 C13 1.394(6) . ?
C9 C10 1.388(7) . ?
C10 C11 1.362(7) . ?
C10 H10A 0.9300 . ?
C11 C12 1.373(7) . ?
C12 C13 1.381(7) . ?
C12 H12A 0.9300 . ?
C13 H13A 0.9300 . ?
C14 H14A 0.9600 . ?
C14 H14B 0.9600 . ?
C14 H14C 0.9600 . ?

loop_
_geom_hbond_atom_site_label_D
_geom_hbond_atom_site_label_H
_geom_hbond_atom_site_label_A
_geom_hbond_distance_DH
_geom_hbond_distance_HA
_geom_hbond_distance_DA
_geom_hbond_angle_DHA
_geom_hbond_site_symmetry_A
O2 H2 Cl1 0.82 2.22 3.023(5) 167.1 7_675
O1 H1E O2 0.94(6) 1.77(6) 2.706(6) 172(6) .

loop_
_geom_torsion_atom_site_label_1
_geom_torsion_atom_site_label_2
_geom_torsion_atom_site_label_3
_geom_torsion_atom_site_label_4
_geom_torsion
_geom_torsion_site_symmetry_1
_geom_torsion_site_symmetry_2
_geom_torsion_site_symmetry_3
_geom_torsion_site_symmetry_4
_geom_torsion_publ_flag
N6 Cu1 N1 C1 94.0(4) 4_645 . . . ?
N6 Cu1 N1 C1 -86.0(4) 6_575 . . . ?
N1 Cu1 N1 C1 154(100) 7_665 . . . ?
N6 Cu1 N1 C2 -96.1(4) 4_645 . . . ?
N6 Cu1 N1 C2 83.9(4) 6_575 . . . ?
N1 Cu1 N1 C2 -36(100) 7_665 . . . ?
C2 N2 N3 C1 -0.5(5) . . . . ?
C2 N2 N3 C3 174.9(4) . . . . ?
C6 N4 N5 C7 -0.4(6) . . . . ?
C5 N4 N5 C7 -179.0(5) . . . . ?
C2 N1 C1 N3 0.4(6) . . . . ?
Cu1 N1 C1 N3 172.2(3) . . . . ?
N2 N3 C1 N1 0.0(6) . . . . ?
C3 N3 C1 N1 -174.7(4) . . . . ?
N3 N2 C2 N1 0.8(6) . . . . ?
C1 N1 C2 N2 -0.8(6) . . . . ?
Cu1 N1 C2 N2 -172.9(3) . . . . ?
C1 N3 C3 C4 -105.5(6) . . . . ?
N2 N3 C3 C4 80.2(5) . . . . ?
N3 C3 C4 O1 58.9(5) . . . . ?
N3 C3 C4 C5 -57.4(6) . . . . ?
N3 C3 C4 C8 -179.4(4) . . . . ?
C6 N4 C5 C4 -75.5(6) . . . . ?
N5 N4 C5 C4 102.8(5) . . . . ?
O1 C4 C5 N4 68.7(5) . . . . ?
C8 C4 C5 N4 -52.2(5) . . . . ?
C3 C4 C5 N4 -171.6(4) . . . . ?
C7 N6 C6 N4 -0.6(6) . . . . ?
Cu1 N6 C6 N4 179.5(3) 4_655 . . . ?
N5 N4 C6 N6 0.6(6) . . . . ?
C5 N4 C6 N6 179.1(4) . . . . ?
N4 N5 C7 N6 0.0(7) . . . . ?
C6 N6 C7 N5 0.4(7) . . . . ?
Cu1 N6 C7 N5 -179.8(4) 4_655 . . . ?
O1 C4 C8 C9 -174.5(4) . . . . ?
C5 C4 C8 C9 -57.9(6) . . . . ?
C3 C4 C8 C9 64.5(6) . . . . ?
O1 C4 C8 C13 3.3(6) . . . . ?
C5 C4 C8 C13 120.0(5) . . . . ?
C3 C4 C8 C13 -117.7(5) . . . . ?
C13 C8 C9 F1 -178.9(5) . . . . ?
C4 C8 C9 F1 -0.9(7) . . . . ?
C13 C8 C9 C10 0.7(8) . . . . ?
C4 C8 C9 C10 178.7(5) . . . . ?
F1 C9 C10 C11 179.7(5) . . . . ?
C8 C9 C10 C11 0.1(8) . . . . ?
C9 C10 C11 F2 180.0(5) . . . . ?
C9 C10 C11 C12 0.0(9) . . . . ?
F2 C11 C12 C13 179.1(5) . . . . ?
C10 C11 C12 C13 -0.9(9) . . . . ?
C11 C12 C13 C8 1.8(8) . . . . ?
C9 C8 C13 C12 -1.6(8) . . . . ?
C4 C8 C13 C12 -179.6(5) . . . . ?
